data_7108147
loop_
_publ_author_name
'Yu-Ting Lee'
'Yeong-Jiunn Jang'
'Siang-en Syu'
'Shu-Chi Chou'
'Chia-Jui Lee'
'Wenwei Lin'

_publ_section_title
;
 Preparation of functional benzofurans and indoles via chemoselective
 intramolecular Wittig reactions
;
_journal_name_full Chem.Commun.
_journal_page_first 8135
_journal_paper_doi 10.1039/c2cc33972b
_journal_volume 48
_journal_year 2012
_chemical_formula_moiety 'C29 H18 Cl N O4 S'
_chemical_formula_sum 'C29 H18 Cl N O4 S'
_chemical_formula_weight 511.95
_chemical_name_systematic
;
?
;
_space_group_IT_number 2
_symmetry_cell_setting triclinic
_symmetry_space_group_name_Hall '-P 1'
_symmetry_space_group_name_H-M 'P -1'
_atom_sites_solution_hydrogens geom
_atom_sites_solution_primary direct
_atom_sites_solution_secondary difmap
_audit_creation_method SHELXL-97
_cell_angle_alpha 78.4510(10)
_cell_angle_beta 87.408(2)
_cell_angle_gamma 78.835(2)
_cell_formula_units_Z 2
_cell_length_a 8.1399(2)
_cell_length_b 12.4092(3)
_cell_length_c 12.5776(4)
_cell_measurement_reflns_used 0
_cell_measurement_temperature 200(2)
_cell_measurement_theta_max 0
_cell_measurement_theta_min 0
_cell_volume 1221.15(6)
_computing_molecular_graphics 'Ortep-3 for Windows (Farrugia, 1997)'
_computing_publication_material 'WinGX publication routines (Farrugia, 1999)'
_computing_structure_refinement 'SHELXL-97 (Sheldrick, 1997)'
_computing_structure_solution 'SHELXS-86 (Sheldrick, 1986)'
_diffrn_ambient_temperature 200(2)
_diffrn_measured_fraction_theta_full 0.988
_diffrn_measured_fraction_theta_max 0.988
_diffrn_radiation_monochromator graphite
_diffrn_radiation_source 'fine-focus sealed tube'
_diffrn_radiation_type MoK\a
_diffrn_radiation_wavelength 0.71073
_diffrn_reflns_av_R_equivalents 0.0199
_diffrn_reflns_av_sigmaI/netI 0.0281
_diffrn_reflns_limit_h_max 9
_diffrn_reflns_limit_h_min -9
_diffrn_reflns_limit_k_max 14
_diffrn_reflns_limit_k_min -14
_diffrn_reflns_limit_l_max 14
_diffrn_reflns_limit_l_min -15
_diffrn_reflns_number 10643
_diffrn_reflns_theta_full 25.39
_diffrn_reflns_theta_max 25.39
_diffrn_reflns_theta_min 1.65
_exptl_absorpt_coefficient_mu 0.279
_exptl_absorpt_correction_T_max 0.9463
_exptl_absorpt_correction_T_min 0.9234
_exptl_absorpt_correction_type multi-scan
_exptl_crystal_colour yellow
_exptl_crystal_density_diffrn 1.392
_exptl_crystal_density_method 'not measured'
_exptl_crystal_description prism
_exptl_crystal_F_000 528
_exptl_crystal_size_max 0.29
_exptl_crystal_size_mid 0.24
_exptl_crystal_size_min 0.20
_refine_diff_density_max 0.298
_refine_diff_density_min -0.329
_refine_diff_density_rms 0.088
_refine_ls_extinction_method none
_refine_ls_goodness_of_fit_ref 1.125
_refine_ls_hydrogen_treatment constr
_refine_ls_matrix_type full
_refine_ls_number_parameters 325
_refine_ls_number_reflns 4442
_refine_ls_number_restraints 0
_refine_ls_restrained_S_all 1.125
_refine_ls_R_factor_all 0.0476
_refine_ls_R_factor_gt 0.0350
_refine_ls_shift/su_max 0.001
_refine_ls_shift/su_mean 0.000
_refine_ls_structure_factor_coef Fsqd
_refine_ls_weighting_details 'calc w=1/[\s^2^(Fo^2^)+(0.0663P)^2^+0.2010P] where P=(Fo^2^+2Fc^2^)/3'
_refine_ls_weighting_scheme calc
_refine_ls_wR_factor_gt 0.0982
_refine_ls_wR_factor_ref 0.1199
_reflns_number_gt 3691
_reflns_number_total 4442
_reflns_threshold_expression >2sigma(I)
_cod_data_source_file c2cc33972b.txt
_cod_data_source_block a13651
_cod_depositor_comments
;
The following automatic conversions were performed:

'_exptl_absorpt_correction_type' value ' multi-scan' changed to
'multi-scan' according to the built-in table from CIF Core dictionary
named 'cif_core.dic' version 2.4.1 from 2010-06-29.

Automatic conversion script
Id: cif_fix_values 1715 2011-07-08 13:25:40Z adriana 
;
_cod_database_code 7108147

loop_
_symmetry_equiv_pos_as_xyz
'x, y, z'
'-x, -y, -z'

loop_
_atom_site_label
_atom_site_type_symbol
_atom_site_fract_x
_atom_site_fract_y
_atom_site_fract_z
_atom_site_U_iso_or_equiv
_atom_site_adp_type
_atom_site_occupancy
_atom_site_symmetry_multiplicity
_atom_site_calc_flag
_atom_site_refinement_flags
C1 C -0.2357(2) 0.67391(15) 0.07903(15) 0.0357(4) Uani 1 1 d .
C2 C -0.3144(3) 0.75578(17) 0.13307(18) 0.0425(5) Uani 1 1 d .
H2 H -0.4315 0.7834 0.1260 0.051 Uiso 1 1 calc R
C3 C -0.2190(2) 0.79673(16) 0.19784(16) 0.0378(4) Uani 1 1 d .
H3 H -0.2707 0.8529 0.2364 0.045 Uiso 1 1 calc R
C4 C -0.0485(2) 0.75656(14) 0.20698(14) 0.0279(4) Uani 1 1 d .
C5 C 0.0278(2) 0.67563(15) 0.14947(15) 0.0338(4) Uani 1 1 d .
H5 H 0.1454 0.6494 0.1542 0.041 Uiso 1 1 calc R
C6 C -0.0670(3) 0.63320(16) 0.08549(15) 0.0371(4) Uani 1 1 d .
H6 H -0.0162 0.5769 0.0467 0.045 Uiso 1 1 calc R
C7 C 0.0452(2) 0.79792(14) 0.28427(14) 0.0281(4) Uani 1 1 d .
C8 C 0.3126(2) 0.79604(15) 0.34771(14) 0.0293(4) Uani 1 1 d .
C9 C 0.3734(2) 0.90064(15) 0.30387(15) 0.0330(4) Uani 1 1 d .
C10 C 0.3344(3) 0.95845(17) 0.19977(18) 0.0461(5) Uani 1 1 d .
H10 H 0.2669 0.9305 0.1560 0.055 Uiso 1 1 calc R
C11 C 0.3920(3) 1.0567(2) 0.1578(2) 0.0627(7) Uani 1 1 d .
H11 H 0.3640 1.0953 0.0859 0.075 Uiso 1 1 calc R
C12 C 0.4897(3) 1.09842(19) 0.2204(2) 0.0626(7) Uani 1 1 d .
H12 H 0.5285 1.1660 0.1921 0.075 Uiso 1 1 calc R
C13 C 0.5301(3) 1.0418(2) 0.3232(2) 0.0604(7) Uani 1 1 d .
H13 H 0.5983 1.0701 0.3662 0.072 Uiso 1 1 calc R
C14 C 0.4733(3) 0.94377(18) 0.36585(18) 0.0470(5) Uani 1 1 d .
H14 H 0.5024 0.9056 0.4377 0.056 Uiso 1 1 calc R
C15 C 0.3417(2) 0.73062(15) 0.44499(14) 0.0306(4) Uani 1 1 d .
H15 H 0.4105 0.7536 0.4919 0.037 Uiso 1 1 calc R
C16 C 0.2797(2) 0.62685(14) 0.48828(14) 0.0287(4) Uani 1 1 d .
C17 C 0.2117(2) 0.60751(14) 0.59034(14) 0.0302(4) Uani 1 1 d .
C18 C 0.1752(2) 0.68309(15) 0.66817(14) 0.0298(4) Uani 1 1 d .
C19 C 0.1010(2) 0.79510(15) 0.63530(15) 0.0348(4) Uani 1 1 d .
H19 H 0.0727 0.8234 0.5612 0.042 Uiso 1 1 calc R
C20 C 0.0678(3) 0.86590(16) 0.70872(16) 0.0398(5) Uani 1 1 d .
H20 H 0.0168 0.9422 0.6855 0.048 Uiso 1 1 calc R
C21 C 0.1098(2) 0.82423(17) 0.81644(16) 0.0377(5) Uani 1 1 d .
C22 C 0.1820(2) 0.71336(17) 0.85180(15) 0.0377(5) Uani 1 1 d .
H22 H 0.2096 0.6855 0.9261 0.045 Uiso 1 1 calc R
C23 C 0.2137(2) 0.64347(16) 0.77771(15) 0.0348(4) Uani 1 1 d .
H23 H 0.2627 0.5669 0.8017 0.042 Uiso 1 1 calc R
C24 C 0.2344(2) 0.44188(15) 0.50320(15) 0.0330(4) Uani 1 1 d .
C25 C 0.2951(2) 0.53117(15) 0.43623(14) 0.0293(4) Uani 1 1 d .
C26 C 0.3616(2) 0.51618(16) 0.33469(16) 0.0359(4) Uani 1 1 d .
H26 H 0.4090 0.5733 0.2893 0.043 Uiso 1 1 calc R
C27 C 0.3575(3) 0.41718(18) 0.30108(17) 0.0430(5) Uani 1 1 d .
H27 H 0.4011 0.4073 0.2316 0.052 Uiso 1 1 calc R
C28 C 0.2908(3) 0.33167(17) 0.36707(18) 0.0443(5) Uani 1 1 d .
H28 H 0.2870 0.2653 0.3413 0.053 Uiso 1 1 calc R
C29 C 0.2306(2) 0.34209(16) 0.46865(18) 0.0403(5) Uani 1 1 d .
H29 H 0.1875 0.2831 0.5144 0.048 Uiso 1 1 calc R
N1 N -0.3374(3) 0.62637(16) 0.01259(15) 0.0505(5) Uani 1 1 d .
O1 O -0.2699(2) 0.54989(16) -0.03030(14) 0.0668(5) Uani 1 1 d .
O2 O -0.4853(3) 0.66590(19) 0.0038(2) 0.0995(8) Uani 1 1 d .
O3 O -0.01812(16) 0.85253(11) 0.34896(11) 0.0385(3) Uani 1 1 d .
O4 O 0.21294(15) 0.76462(10) 0.27429(9) 0.0296(3) Uani 1 1 d .
S1 S 0.16393(6) 0.47446(4) 0.62685(4) 0.03629(16) Uani 1 1 d .
Cl1 Cl 0.07699(8) 0.91348(5) 0.90931(5) 0.0589(2) Uani 1 1 d .

loop_
_atom_site_aniso_label
_atom_site_aniso_U_11
_atom_site_aniso_U_22
_atom_site_aniso_U_33
_atom_site_aniso_U_23
_atom_site_aniso_U_13
_atom_site_aniso_U_12
C1 0.0440(12) 0.0331(10) 0.0311(10) -0.0039(8) -0.0112(8) -0.0096(9)
C2 0.0353(11) 0.0383(11) 0.0524(12) -0.0095(9) -0.0130(9) 0.0005(9)
C3 0.0363(11) 0.0320(10) 0.0453(11) -0.0138(9) -0.0048(9) 0.0005(8)
C4 0.0316(10) 0.0251(9) 0.0271(9) -0.0045(7) -0.0012(7) -0.0060(7)
C5 0.0315(10) 0.0353(10) 0.0351(10) -0.0114(8) -0.0001(8) -0.0031(8)
C6 0.0441(12) 0.0374(11) 0.0328(10) -0.0143(8) -0.0017(9) -0.0069(9)
C7 0.0321(10) 0.0221(9) 0.0294(9) -0.0041(7) 0.0011(8) -0.0046(7)
C8 0.0259(9) 0.0329(10) 0.0326(10) -0.0132(8) 0.0019(7) -0.0074(7)
C9 0.0291(10) 0.0313(10) 0.0400(10) -0.0108(8) 0.0101(8) -0.0073(8)
C10 0.0398(12) 0.0421(12) 0.0532(13) 0.0014(10) -0.0004(10) -0.0109(9)
C11 0.0582(15) 0.0459(13) 0.0748(17) 0.0117(12) 0.0076(13) -0.0136(12)
C12 0.0588(15) 0.0381(13) 0.092(2) -0.0112(13) 0.0283(14) -0.0207(11)
C13 0.0659(16) 0.0561(15) 0.0758(18) -0.0349(14) 0.0260(14) -0.0352(13)
C14 0.0567(14) 0.0489(13) 0.0460(12) -0.0216(10) 0.0141(10) -0.0267(11)
C15 0.0270(9) 0.0355(10) 0.0326(10) -0.0125(8) -0.0018(8) -0.0076(8)
C16 0.0264(9) 0.0305(9) 0.0293(9) -0.0064(7) -0.0059(7) -0.0037(7)
C17 0.0307(10) 0.0281(9) 0.0310(9) -0.0050(7) -0.0054(8) -0.0037(7)
C18 0.0276(9) 0.0316(10) 0.0311(9) -0.0074(7) -0.0009(7) -0.0066(7)
C19 0.0401(11) 0.0326(10) 0.0311(10) -0.0065(8) -0.0045(8) -0.0041(8)
C20 0.0446(12) 0.0328(10) 0.0422(11) -0.0124(9) -0.0034(9) -0.0019(9)
C21 0.0362(11) 0.0453(12) 0.0370(11) -0.0201(9) 0.0024(8) -0.0088(9)
C22 0.0383(11) 0.0464(12) 0.0283(10) -0.0073(8) -0.0003(8) -0.0080(9)
C23 0.0370(11) 0.0336(10) 0.0317(10) -0.0041(8) 0.0003(8) -0.0043(8)
C24 0.0299(10) 0.0315(10) 0.0368(10) -0.0086(8) -0.0077(8) 0.0002(8)
C25 0.0249(9) 0.0302(9) 0.0321(9) -0.0084(7) -0.0082(7) 0.0011(7)
C26 0.0301(10) 0.0410(11) 0.0362(10) -0.0116(8) -0.0047(8) -0.0006(8)
C27 0.0382(11) 0.0500(13) 0.0414(11) -0.0225(10) -0.0079(9) 0.0059(9)
C28 0.0414(12) 0.0362(11) 0.0579(14) -0.0218(10) -0.0132(10) 0.0021(9)
C29 0.0394(11) 0.0279(10) 0.0543(13) -0.0121(9) -0.0088(9) -0.0017(8)
N1 0.0568(13) 0.0471(11) 0.0494(11) -0.0081(9) -0.0242(9) -0.0105(9)
O1 0.0801(13) 0.0724(12) 0.0600(11) -0.0355(9) -0.0180(9) -0.0161(10)
O2 0.0617(13) 0.0970(16) 0.153(2) -0.0602(15) -0.0564(13) 0.0035(11)
O3 0.0361(8) 0.0409(8) 0.0424(8) -0.0220(6) 0.0001(6) -0.0025(6)
O4 0.0285(7) 0.0338(7) 0.0279(6) -0.0095(5) 0.0001(5) -0.0057(5)
S1 0.0443(3) 0.0276(3) 0.0358(3) -0.0035(2) -0.0002(2) -0.0067(2)
Cl1 0.0697(4) 0.0624(4) 0.0500(3) -0.0339(3) -0.0014(3) -0.0021(3)

loop_
_atom_type_symbol
_atom_type_description
_atom_type_scat_dispersion_real
_atom_type_scat_dispersion_imag
_atom_type_scat_source
C C 0.0033 0.0016 'International Tables Vol C Tables 4.2.6.8 and 6.1.1.4'
H H 0.0000 0.0000 'International Tables Vol C Tables 4.2.6.8 and 6.1.1.4'
N N 0.0061 0.0033 'International Tables Vol C Tables 4.2.6.8 and 6.1.1.4'
O O 0.0106 0.0060 'International Tables Vol C Tables 4.2.6.8 and 6.1.1.4'
S S 0.1246 0.1234 'International Tables Vol C Tables 4.2.6.8 and 6.1.1.4'
Cl Cl 0.1484 0.1585 'International Tables Vol C Tables 4.2.6.8 and 6.1.1.4'

loop_
_geom_angle_atom_site_label_1
_geom_angle_atom_site_label_2
_geom_angle_atom_site_label_3
_geom_angle
C6 C1 C2 122.73(18)
C6 C1 N1 118.46(18)
C2 C1 N1 118.80(18)
C1 C2 C3 118.26(19)
C1 C2 H2 120.9
C3 C2 H2 120.9
C2 C3 C4 120.43(18)
C2 C3 H3 119.8
C4 C3 H3 119.8
C3 C4 C5 119.91(17)
C3 C4 C7 117.82(16)
C5 C4 C7 122.17(16)
C6 C5 C4 120.05(18)
C6 C5 H5 120.0
C4 C5 H5 120.0
C1 C6 C5 118.59(18)
C1 C6 H6 120.7
C5 C6 H6 120.7
O3 C7 O4 123.53(16)
O3 C7 C4 124.76(16)
O4 C7 C4 111.70(14)
C15 C8 O4 118.48(15)
C15 C8 C9 127.82(17)
O4 C8 C9 113.70(15)
C10 C9 C14 117.96(18)
C10 C9 C8 120.90(18)
C14 C9 C8 121.14(17)
C9 C10 C11 121.2(2)
C9 C10 H10 119.4
C11 C10 H10 119.4
C12 C11 C10 120.1(2)
C12 C11 H11 120.0
C10 C11 H11 120.0
C13 C12 C11 119.4(2)
C13 C12 H12 120.3
C11 C12 H12 120.3
C12 C13 C14 121.0(2)
C12 C13 H13 119.5
C14 C13 H13 119.5
C13 C14 C9 120.4(2)
C13 C14 H14 119.8
C9 C14 H14 119.8
C8 C15 C16 127.46(16)
C8 C15 H15 116.3
C16 C15 H15 116.3
C17 C16 C25 112.30(16)
C17 C16 C15 121.44(16)
C25 C16 C15 126.05(15)
C16 C17 C18 128.81(16)
C16 C17 S1 112.64(14)
C18 C17 S1 118.55(13)
C19 C18 C23 118.29(17)
C19 C18 C17 121.31(16)
C23 C18 C17 120.40(16)
C20 C19 C18 121.06(18)
C20 C19 H19 119.5
C18 C19 H19 119.5
C21 C20 C19 119.14(18)
C21 C20 H20 120.4
C19 C20 H20 120.4
C22 C21 C20 121.22(18)
C22 C21 Cl1 118.90(15)
C20 C21 Cl1 119.85(16)
C21 C22 C23 119.03(18)
C21 C22 H22 120.5
C23 C22 H22 120.5
C22 C23 C18 121.26(18)
C22 C23 H23 119.4
C18 C23 H23 119.4
C29 C24 C25 121.99(18)
C29 C24 S1 126.40(16)
C25 C24 S1 111.60(14)
C26 C25 C24 118.36(17)
C26 C25 C16 129.94(17)
C24 C25 C16 111.68(16)
C27 C26 C25 119.25(19)
C27 C26 H26 120.4
C25 C26 H26 120.4
C26 C27 C28 121.31(19)
C26 C27 H27 119.3
C28 C27 H27 119.3
C29 C28 C27 120.82(19)
C29 C28 H28 119.6
C27 C28 H28 119.6
C28 C29 C24 118.17(19)
C28 C29 H29 120.9
C24 C29 H29 120.9
O2 N1 O1 123.05(19)
O2 N1 C1 118.0(2)
O1 N1 C1 118.96(19)
C7 O4 C8 115.85(13)
C24 S1 C17 91.78(9)

loop_
_geom_bond_atom_site_label_1
_geom_bond_atom_site_label_2
_geom_bond_distance
C1 C6 1.369(3)
C1 C2 1.375(3)
C1 N1 1.477(2)
C2 C3 1.379(3)
C2 H2 0.9500
C3 C4 1.382(3)
C3 H3 0.9500
C4 C5 1.388(2)
C4 C7 1.486(2)
C5 C6 1.379(3)
C5 H5 0.9500
C6 H6 0.9500
C7 O3 1.198(2)
C7 O4 1.355(2)
C8 C15 1.329(3)
C8 O4 1.413(2)
C8 C9 1.473(2)
C9 C10 1.380(3)
C9 C14 1.396(3)
C10 C11 1.388(3)
C10 H10 0.9500
C11 C12 1.377(4)
C11 H11 0.9500
C12 C13 1.364(4)
C12 H12 0.9500
C13 C14 1.384(3)
C13 H13 0.9500
C14 H14 0.9500
C15 C16 1.468(2)
C15 H15 0.9500
C16 C17 1.370(2)
C16 C25 1.449(2)
C17 C18 1.469(3)
C17 S1 1.7369(17)
C18 C19 1.391(3)
C18 C23 1.395(3)
C19 C20 1.381(3)
C19 H19 0.9500
C20 C21 1.383(3)
C20 H20 0.9500
C21 C22 1.379(3)
C21 Cl1 1.7428(19)
C22 C23 1.379(3)
C22 H22 0.9500
C23 H23 0.9500
C24 C29 1.398(3)
C24 C25 1.408(3)
C24 S1 1.7300(19)
C25 C26 1.397(3)
C26 C27 1.383(3)
C26 H26 0.9500
C27 C28 1.393(3)
C27 H27 0.9500
C28 C29 1.369(3)
C28 H28 0.9500
C29 H29 0.9500
N1 O2 1.210(3)
N1 O1 1.212(2)
